data_1565352
loop_
_publ_author_name
'Engelberg, Nathan'
'Bino, Avi'
'Tshuva, Edit Y.'

_publ_section_title
;
 Preparation, structural characterization and cytotoxicity of
 hydrolytically stable Ti(IV) citrate complexes
;
_journal_name_full 'Inorganica Chimica Acta'
_journal_page_first 119429
_journal_paper_doi 10.1016/j.ica.2020.119429
_journal_volume 503
_journal_year 2020
_chemical_formula_moiety 'C24 H16 O34 Ti4, 3(Co H18 N6), 20(H2 O)'
_chemical_formula_sum 'C24 H70 Co3 N18 O54 Ti4'
_chemical_formula_weight 1843.37
_space_group_IT_number 15
_space_group_name_Hall '-C 2yc'
_space_group_name_H-M_alt 'C 1 2/c 1'
_symmetry_cell_setting monoclinic
_symmetry_space_group_name_Hall '-C 2yc'
_symmetry_space_group_name_H-M 'C 1 2/c 1'
_atom_sites_solution_hydrogens geom
_atom_sites_solution_primary direct
_atom_sites_solution_secondary difmap
_cell_angle_alpha 90.00
_cell_angle_beta 106.348(2)
_cell_angle_gamma 90.00
_cell_formula_units_Z 4
_cell_length_a 23.799(4)
_cell_length_b 18.965(3)
_cell_length_c 18.185(3)
_cell_measurement_reflns_used 8840
_cell_measurement_temperature 293(2)
_cell_measurement_theta_max 28.042
_cell_measurement_theta_min 2.335
_cell_volume 7876(2)
_computing_cell_refinement 'Bruker SMART'
_computing_data_collection 'Bruker SMART'
_computing_data_reduction 'Bruker SAINT'
_computing_molecular_graphics 'Bruker SHELXTL'
_computing_publication_material 'Bruker SHELXTL'
_computing_structure_refinement 'SHELXL-97 (Sheldrick, 1997)'
_computing_structure_solution 'SHELXS-97 (Sheldrick, 1990)'
_diffrn_ambient_temperature 293(2)
_diffrn_measured_fraction_theta_full 0.983
_diffrn_measured_fraction_theta_max 0.983
_diffrn_measurement_device_type 'CCD area detector'
_diffrn_measurement_method 'phi and omega scans'
_diffrn_radiation_monochromator graphite
_diffrn_radiation_source 'fine-focus sealed tube'
_diffrn_radiation_type MoK\a
_diffrn_radiation_wavelength 0.71073
_diffrn_reflns_av_R_equivalents 0.0565
_diffrn_reflns_av_sigmaI/netI 0.0445
_diffrn_reflns_limit_h_max 31
_diffrn_reflns_limit_h_min -31
_diffrn_reflns_limit_k_max 24
_diffrn_reflns_limit_k_min -24
_diffrn_reflns_limit_l_max 23
_diffrn_reflns_limit_l_min -24
_diffrn_reflns_number 43966
_diffrn_reflns_theta_full 28.09
_diffrn_reflns_theta_max 28.09
_diffrn_reflns_theta_min 2.15
_exptl_absorpt_coefficient_mu 1.112
_exptl_absorpt_correction_T_max 0.8165
_exptl_absorpt_correction_T_min 0.6287
_exptl_absorpt_correction_type multi-scan
_exptl_absorpt_process_details 'Bruker SADABS V2.05'
_exptl_crystal_colour orange
_exptl_crystal_density_diffrn 1.555
_exptl_crystal_density_method 'not measured'
_exptl_crystal_description prism
_exptl_crystal_F_000 3764
_exptl_crystal_size_max 0.46
_exptl_crystal_size_mid 0.38
_exptl_crystal_size_min 0.19
_refine_diff_density_max 1.221
_refine_diff_density_min -0.460
_refine_diff_density_rms 0.120
_refine_ls_extinction_method none
_refine_ls_goodness_of_fit_ref 1.041
_refine_ls_hydrogen_treatment mixed
_refine_ls_matrix_type full
_refine_ls_number_parameters 493
_refine_ls_number_reflns 9436
_refine_ls_number_restraints 0
_refine_ls_restrained_S_all 1.041
_refine_ls_R_factor_all 0.0555
_refine_ls_R_factor_gt 0.0512
_refine_ls_shift/su_max 0.001
_refine_ls_shift/su_mean 0.000
_refine_ls_structure_factor_coef Fsqd
_refine_ls_weighting_details 'calc w=1/[\s^2^(Fo^2^)+(0.1034P)^2^+14.6378P] where P=(Fo^2^+2Fc^2^)/3'
_refine_ls_weighting_scheme calc
_refine_ls_wR_factor_gt 0.1576
_refine_ls_wR_factor_ref 0.1640
_reflns_number_gt 8420
_reflns_number_total 9436
_reflns_threshold_expression >2sigma(I)
_cod_data_source_file ICA-2020-503-119429.cif
_cod_data_source_block nathan3m
_cod_depositor_comments
;
The following automatic conversions were performed:

data item '_symmetry_cell_setting' value 'Monoclinic' was changed to
'monoclinic' in accordance with the built-in table derived from the
CIF Core dictionary named 'cif_core.dic' version 2.4.5 last updated
on 2014-11-21.

Automatic conversion script
Id: cif_fix_values 8738 2021-04-28 16:35:53Z antanas 
;
_cod_original_sg_symbol_H-M C2/c
_cod_database_code 1565352

loop_
_symmetry_equiv_pos_as_xyz
'x, y, z'
'-x, y, -z+1/2'
'x+1/2, y+1/2, z'
'-x+1/2, y+1/2, -z+1/2'
'-x, -y, -z'
'x, -y, z-1/2'
'-x+1/2, -y+1/2, -z'
'x+1/2, -y+1/2, z-1/2'

loop_
_atom_site_label
_atom_site_type_symbol
_atom_site_fract_x
_atom_site_fract_y
_atom_site_fract_z
_atom_site_U_iso_or_equiv
_atom_site_adp_type
_atom_site_occupancy
_atom_site_symmetry_multiplicity
_atom_site_calc_flag
_atom_site_refinement_flags
_atom_site_disorder_assembly
_atom_site_disorder_group
C11 C 0.34964(11) 0.03323(15) 0.09979(16) 0.0313(5) Uani 1 1 d . . .
C12 C 0.29489(11) 0.04977(15) 0.12355(15) 0.0313(5) Uani 1 1 d . . .
H12A H 0.2736 0.0062 0.1240 0.038 Uiso 1 1 calc R . .
H12B H 0.2700 0.0804 0.0852 0.038 Uiso 1 1 calc R . .
C13 C 0.30603(10) 0.08493(13) 0.20169(14) 0.0254(5) Uani 1 1 d . . .
C14 C 0.24673(11) 0.10154(16) 0.21555(17) 0.0336(6) Uani 1 1 d . . .
H14A H 0.2266 0.1360 0.1779 0.040 Uiso 1 1 calc R . .
H14B H 0.2233 0.0589 0.2071 0.040 Uiso 1 1 calc R . .
C15 C 0.24995(18) 0.1295(3) 0.2945(3) 0.0695(13) Uani 1 1 d . . .
C16 C 0.34449(11) 0.03479(15) 0.26208(16) 0.0312(5) Uani 1 1 d . . .
C21 C 0.56671(15) 0.3809(2) 0.0998(2) 0.0517(9) Uani 1 1 d . . .
C22 C 0.51066(14) 0.40796(19) 0.0437(2) 0.0481(8) Uani 1 1 d . . .
H22A H 0.5188 0.4194 -0.0043 0.058 Uiso 1 1 calc R . .
H22B H 0.4991 0.4512 0.0639 0.058 Uiso 1 1 calc R . .
C23 C 0.45900(12) 0.35617(15) 0.02717(17) 0.0342(6) Uani 1 1 d . . .
C24 C 0.40372(14) 0.39018(18) -0.02686(19) 0.0422(7) Uani 1 1 d . . .
H24A H 0.3961 0.4351 -0.0060 0.051 Uiso 1 1 calc R . .
H24B H 0.4099 0.3986 -0.0766 0.051 Uiso 1 1 calc R . .
C25 C 0.35155(14) 0.3416(2) -0.0356(2) 0.0481(8) Uani 1 1 d . . .
C26 C 0.47758(13) 0.28862(18) -0.00617(16) 0.0388(6) Uani 1 1 d . . .
Co1 Co 0.5000 0.0000 0.0000 0.02569(13) Uani 1 2 d S . .
Co2 Co 0.716636(15) 0.34496(2) 0.31333(2) 0.03356(12) Uani 1 1 d . . .
N1 N 0.42030(10) 0.02588(15) -0.05966(14) 0.0369(5) Uani 1 1 d . . .
H1A H 0.4102 0.0009 -0.1028 0.055 Uiso 1 1 calc R . .
H1B H 0.4191 0.0716 -0.0710 0.055 Uiso 1 1 calc R . .
H1C H 0.3955 0.0169 -0.0323 0.055 Uiso 1 1 calc R . .
N2 N 0.53307(12) 0.06448(16) -0.06037(16) 0.0427(6) Uani 1 1 d . . .
H2A H 0.5516 0.0399 -0.0881 0.064 Uiso 1 1 calc R . .
H2B H 0.5583 0.0934 -0.0291 0.064 Uiso 1 1 calc R . .
H2C H 0.5044 0.0895 -0.0914 0.064 Uiso 1 1 calc R . .
N3 N 0.49724(11) 0.07654(14) 0.06967(14) 0.0362(5) Uani 1 1 d . . .
H3A H 0.4934 0.1172 0.0444 0.054 Uiso 1 1 d R . .
H3B H 0.5302 0.0771 0.1079 0.054 Uiso 1 1 d R . .
H3C H 0.4669 0.0706 0.0886 0.054 Uiso 1 1 d R . .
N4 N 0.63778(12) 0.36684(17) 0.31916(19) 0.0492(7) Uani 1 1 d . . .
H4A H 0.6327 0.4134 0.3177 0.074 Uiso 1 1 calc R . .
H4B H 0.6332 0.3500 0.3628 0.074 Uiso 1 1 calc R . .
H4C H 0.6116 0.3471 0.2797 0.074 Uiso 1 1 calc R . .
N5 N 0.72228(12) 0.27014(13) 0.38953(14) 0.0385(5) Uani 1 1 d . . .
H5A H 0.7111 0.2869 0.4289 0.058 Uiso 1 1 calc R . .
H5B H 0.7592 0.2552 0.4060 0.058 Uiso 1 1 calc R . .
H5C H 0.6992 0.2344 0.3683 0.058 Uiso 1 1 calc R . .
N6 N 0.68309(11) 0.28090(14) 0.22788(15) 0.0374(5) Uani 1 1 d . . .
H6A H 0.6489 0.2979 0.1998 0.056 Uiso 1 1 calc R . .
H6B H 0.6776 0.2387 0.2461 0.056 Uiso 1 1 calc R . .
H6C H 0.7075 0.2770 0.1989 0.056 Uiso 1 1 calc R . .
N7 N 0.79558(11) 0.32460(17) 0.30590(18) 0.0494(7) Uani 1 1 d . . .
H7A H 0.7935 0.3105 0.2585 0.074 Uiso 1 1 calc R . .
H7B H 0.8116 0.2907 0.3390 0.074 Uiso 1 1 calc R . .
H7C H 0.8174 0.3634 0.3168 0.074 Uiso 1 1 calc R . .
N8 N 0.70851(13) 0.42164(17) 0.2396(2) 0.0608(9) Uani 1 1 d . . .
H8A H 0.6803 0.4111 0.1973 0.091 Uiso 1 1 d R . .
H8B H 0.7421 0.4275 0.2280 0.091 Uiso 1 1 d R . .
H8C H 0.6994 0.4613 0.2598 0.091 Uiso 1 1 d R . .
N9 N 0.75061(14) 0.41076(16) 0.3989(2) 0.0568(8) Uani 1 1 d . . .
H9A H 0.7619 0.4502 0.3806 0.085 Uiso 1 1 calc R . .
H9B H 0.7814 0.3906 0.4317 0.085 Uiso 1 1 calc R . .
H9C H 0.7238 0.4210 0.4229 0.085 Uiso 1 1 calc R . .
O1 O 0.43440(7) 0.20203(9) 0.15829(10) 0.0251(3) Uani 1 1 d . . .
O2 O 0.5000 0.30454(14) 0.2500 0.0289(5) Uani 1 2 d S . .
O3 O 0.44306(7) 0.19642(9) 0.31177(10) 0.0257(3) Uani 1 1 d . . .
O4 O 0.5000 0.09153(12) 0.2500 0.0242(5) Uani 1 2 d S . .
O11 O 0.39866(8) 0.06025(10) 0.13667(11) 0.0296(4) Uani 1 1 d . . .
O12 O 0.34514(10) -0.00626(15) 0.04398(15) 0.0528(7) Uani 1 1 d . . .
O13 O 0.33813(7) 0.14795(9) 0.20276(10) 0.0248(3) Uani 1 1 d . . .
O14 O 0.28663(18) 0.1132(3) 0.35013(19) 0.1184(19) Uani 1 1 d . . .
O15 O 0.2149(2) 0.1800(3) 0.2970(3) 0.1119(15) Uani 1 1 d . . .
O16 O 0.39771(8) 0.05438(10) 0.28939(10) 0.0298(4) Uani 1 1 d . . .
O17 O 0.32452(10) -0.02124(14) 0.27769(17) 0.0598(8) Uani 1 1 d . . .
O21 O 0.56462(9) 0.33141(12) 0.14546(13) 0.0391(5) Uani 1 1 d . . .
O22 O 0.61343(13) 0.4098(2) 0.0996(2) 0.1022(16) Uani 1 1 d . . .
O23 O 0.44751(8) 0.33774(10) 0.09614(11) 0.0301(4) Uani 1 1 d . . .
O24 O 0.31495(13) 0.3548(2) -0.0016(2) 0.0758(10) Uani 1 1 d . . .
O25 O 0.34912(14) 0.28776(16) -0.07686(19) 0.0719(9) Uani 1 1 d . . .
O26 O 0.49059(9) 0.23736(11) 0.04111(11) 0.0361(4) Uani 1 1 d . . .
O27 O 0.48239(14) 0.28782(17) -0.07241(14) 0.0625(7) Uani 1 1 d . . .
O1W O 0.35740(13) 0.16281(15) 0.00086(16) 0.0615(7) Uani 1 1 d . . .
O2W O 0.5000 -0.0497(2) 0.2500 0.0685(12) Uani 1 2 d S . .
O3W O 0.43510(17) 0.15946(18) -0.1415(2) 0.0758(9) Uani 1 1 d . . .
O4W O 0.38965(14) 0.1651(2) 0.4307(2) 0.0790(10) Uani 1 1 d . . .
O5W O 0.26025(19) -0.1039(3) -0.0121(2) 0.1048(15) Uani 1 1 d . . .
O6W O 0.4034(2) -0.1420(3) 0.1964(3) 0.1140(16) Uani 1 1 d . . .
O7W O 0.5000 0.4543(3) 0.2500 0.132(3) Uani 1 2 d S . .
O8W O 0.1018(3) 0.1665(4) 0.2186(3) 0.146(2) Uani 1 1 d . . .
O9W O 0.2274(3) 0.3175(4) 0.3712(3) 0.147(2) Uani 1 1 d . . .
O10W O 0.6456(4) 0.4368(8) -0.0349(5) 0.140(5) Uani 0.50 1 d P . .
O11W O 0.4002(6) 0.2432(9) 0.5638(9) 0.182(7) Uani 0.50 1 d P . .
O12W O 0.6197(11) 0.4763(8) -0.1852(10) 0.166(8) Uani 0.50 1 d P . .
O13W O 0.1165(8) 0.0196(8) 0.2477(19) 0.242(14) Uani 0.50 1 d P . .
Ti1 Ti 0.421185(17) 0.13784(2) 0.22563(2) 0.02223(12) Uani 1 1 d . . .
Ti2 Ti 0.493344(18) 0.26585(2) 0.15424(2) 0.02360(12) Uani 1 1 d . . .

loop_
_atom_site_aniso_label
_atom_site_aniso_U_11
_atom_site_aniso_U_22
_atom_site_aniso_U_33
_atom_site_aniso_U_23
_atom_site_aniso_U_13
_atom_site_aniso_U_12
C11 0.0242(12) 0.0339(13) 0.0331(13) -0.0047(10) 0.0035(10) -0.0022(10)
C12 0.0180(11) 0.0398(14) 0.0316(13) -0.0026(10) -0.0005(9) -0.0031(10)
C13 0.0165(10) 0.0306(12) 0.0272(11) 0.0048(9) 0.0031(9) -0.0020(9)
C14 0.0180(11) 0.0444(15) 0.0388(14) 0.0065(12) 0.0085(10) -0.0016(10)
C15 0.043(2) 0.121(4) 0.052(2) -0.004(2) 0.0247(18) -0.003(2)
C16 0.0208(11) 0.0357(13) 0.0330(13) 0.0096(10) 0.0006(10) -0.0042(10)
C21 0.0351(16) 0.056(2) 0.0536(19) 0.0256(16) -0.0040(14) -0.0166(14)
C22 0.0355(15) 0.0481(18) 0.0519(18) 0.0248(15) -0.0019(14) -0.0088(13)
C23 0.0276(13) 0.0360(14) 0.0345(14) 0.0140(11) 0.0012(11) -0.0025(10)
C24 0.0352(15) 0.0444(17) 0.0395(15) 0.0169(13) -0.0017(12) 0.0026(12)
C25 0.0312(15) 0.059(2) 0.0421(17) 0.0206(15) -0.0087(13) 0.0018(14)
C26 0.0338(14) 0.0506(17) 0.0298(13) 0.0103(12) 0.0055(11) 0.0041(13)
Co1 0.0216(2) 0.0341(3) 0.0196(2) -0.00427(17) 0.00277(17) 0.00415(18)
Co2 0.02107(19) 0.0327(2) 0.0402(2) 0.00563(15) -0.00218(15) -0.00834(13)
N1 0.0279(11) 0.0486(14) 0.0302(11) -0.0050(10) 0.0017(9) 0.0076(10)
N2 0.0395(14) 0.0506(15) 0.0408(13) 0.0062(11) 0.0158(11) 0.0046(12)
N3 0.0294(11) 0.0436(13) 0.0336(12) -0.0139(10) 0.0054(9) 0.0046(10)
N4 0.0288(13) 0.0578(17) 0.0562(17) -0.0024(14) 0.0038(12) -0.0024(12)
N5 0.0373(13) 0.0379(13) 0.0340(12) 0.0040(10) -0.0003(10) -0.0074(10)
N6 0.0272(11) 0.0425(13) 0.0384(13) 0.0048(10) 0.0026(9) -0.0068(10)
N7 0.0247(12) 0.0628(18) 0.0561(17) 0.0098(14) 0.0037(11) -0.0070(12)
N8 0.0389(15) 0.0528(17) 0.076(2) 0.0307(16) -0.0071(14) -0.0194(13)
N9 0.0465(17) 0.0432(15) 0.0639(19) -0.0082(14) -0.0122(14) -0.0081(13)
O1 0.0205(8) 0.0278(9) 0.0245(8) 0.0034(6) 0.0021(6) -0.0033(6)
O2 0.0293(13) 0.0279(12) 0.0265(12) 0.000 0.0031(10) 0.000
O3 0.0216(8) 0.0290(9) 0.0250(8) -0.0033(7) 0.0041(6) -0.0020(6)
O4 0.0158(10) 0.0235(11) 0.0311(12) 0.000 0.0028(9) 0.000
O11 0.0198(8) 0.0333(9) 0.0340(9) -0.0077(7) 0.0046(7) -0.0033(7)
O12 0.0337(11) 0.0691(16) 0.0558(14) -0.0336(12) 0.0132(10) -0.0130(11)
O13 0.0159(7) 0.0271(8) 0.0302(9) 0.0041(7) 0.0045(6) -0.0002(6)
O14 0.067(2) 0.248(6) 0.0407(17) -0.010(3) 0.0151(16) 0.007(3)
O15 0.119(4) 0.120(4) 0.111(3) -0.032(3) 0.056(3) 0.017(3)
O16 0.0204(8) 0.0342(9) 0.0296(9) 0.0094(7) -0.0016(7) -0.0038(7)
O17 0.0317(11) 0.0496(14) 0.0813(19) 0.0358(13) -0.0114(11) -0.0167(10)
O21 0.0251(9) 0.0427(11) 0.0431(11) 0.0167(9) -0.0008(8) -0.0059(8)
O22 0.0423(16) 0.131(3) 0.111(3) 0.078(3) -0.0155(16) -0.0365(18)
O23 0.0252(9) 0.0319(9) 0.0299(9) 0.0094(7) 0.0022(7) 0.0036(7)
O24 0.0397(15) 0.117(3) 0.0667(19) 0.0296(18) 0.0090(13) 0.0035(16)
O25 0.0583(17) 0.0579(17) 0.078(2) 0.0011(15) -0.0171(15) -0.0082(14)
O26 0.0395(11) 0.0410(11) 0.0262(9) 0.0041(8) 0.0065(8) 0.0049(8)
O27 0.0752(19) 0.0805(19) 0.0364(12) 0.0177(12) 0.0232(12) 0.0183(15)
O1W 0.0621(17) 0.0596(16) 0.0492(15) 0.0078(12) -0.0064(12) -0.0139(13)
O2W 0.058(2) 0.0383(19) 0.102(3) 0.000 0.011(2) 0.000
O3W 0.081(2) 0.0656(19) 0.074(2) 0.0109(15) 0.0113(17) 0.0152(16)
O4W 0.0504(17) 0.099(3) 0.091(2) 0.025(2) 0.0257(16) 0.0027(17)
O5W 0.090(3) 0.150(4) 0.082(2) -0.043(3) 0.036(2) -0.055(3)
O6W 0.116(4) 0.137(4) 0.085(3) 0.002(3) 0.023(3) -0.039(3)
O7W 0.121(6) 0.063(3) 0.195(8) 0.000 0.016(5) 0.000
O8W 0.166(6) 0.166(5) 0.092(3) 0.016(3) 0.016(3) 0.050(5)
O9W 0.155(5) 0.205(6) 0.092(3) -0.009(4) 0.052(3) 0.004(5)
O10W 0.076(5) 0.262(15) 0.085(6) 0.027(8) 0.029(5) 0.054(8)
O11W 0.145(10) 0.255(16) 0.184(12) -0.104(12) 0.112(10) -0.091(10)
O12W 0.25(2) 0.072(7) 0.164(13) 0.009(8) 0.030(13) 0.007(8)
O13W 0.141(14) 0.074(8) 0.51(4) 0.056(18) 0.10(2) 0.032(8)
Ti1 0.0149(2) 0.0239(2) 0.0268(2) 0.00391(15) 0.00398(16) 0.00032(14)
Ti2 0.0193(2) 0.0255(2) 0.0243(2) 0.00481(15) 0.00324(16) 0.00006(15)

loop_
_atom_type_symbol
_atom_type_description
_atom_type_scat_dispersion_real
_atom_type_scat_dispersion_imag
_atom_type_scat_source
C C 0.0033 0.0016 'International Tables Vol C Tables 4.2.6.8 and 6.1.1.4'
H H 0.0000 0.0000 'International Tables Vol C Tables 4.2.6.8 and 6.1.1.4'
N N 0.0061 0.0033 'International Tables Vol C Tables 4.2.6.8 and 6.1.1.4'
O O 0.0106 0.0060 'International Tables Vol C Tables 4.2.6.8 and 6.1.1.4'
Co Co 0.3494 0.9721 'International Tables Vol C Tables 4.2.6.8 and 6.1.1.4'
Ti Ti 0.2776 0.4457 'International Tables Vol C Tables 4.2.6.8 and 6.1.1.4'

loop_
_geom_angle_atom_site_label_1
_geom_angle_atom_site_label_2
_geom_angle_atom_site_label_3
_geom_angle
_geom_angle_site_symmetry_1
_geom_angle_site_symmetry_3
O12 C11 O11 121.8(3) . .
O12 C11 C12 118.3(2) . .
O11 C11 C12 119.9(2) . .
C11 C12 C13 114.7(2) . .
C11 C12 H12A 108.6 . .
C13 C12 H12A 108.6 . .
C11 C12 H12B 108.6 . .
C13 C12 H12B 108.6 . .
H12A C12 H12B 107.6 . .
O13 C13 C12 109.5(2) . .
O13 C13 C14 110.0(2) . .
C12 C13 C14 108.4(2) . .
O13 C13 C16 107.50(19) . .
C12 C13 C16 107.9(2) . .
C14 C13 C16 113.5(2) . .
C15 C14 C13 115.1(3) . .
C15 C14 H14A 108.5 . .
C13 C14 H14A 108.5 . .
C15 C14 H14B 108.5 . .
C13 C14 H14B 108.5 . .
H14A C14 H14B 107.5 . .
O14 C15 O15 120.0(5) . .
O14 C15 C14 123.4(5) . .
O15 C15 C14 116.0(4) . .
O17 C16 O16 124.5(3) . .
O17 C16 C13 120.4(2) . .
O16 C16 C13 114.9(2) . .
O22 C21 O21 122.1(3) . .
O22 C21 C22 117.8(3) . .
O21 C21 C22 120.1(3) . .
C21 C22 C23 114.7(3) . .
C21 C22 H22A 108.6 . .
C23 C22 H22A 108.6 . .
C21 C22 H22B 108.6 . .
C23 C22 H22B 108.6 . .
H22A C22 H22B 107.6 . .
O23 C23 C26 107.2(2) . .
O23 C23 C22 109.4(2) . .
C26 C23 C22 107.9(3) . .
O23 C23 C24 109.1(2) . .
C26 C23 C24 112.7(3) . .
C22 C23 C24 110.4(2) . .
C25 C24 C23 109.8(2) . .
C25 C24 H24A 109.7 . .
C23 C24 H24A 109.7 . .
C25 C24 H24B 109.7 . .
C23 C24 H24B 109.7 . .
H24A C24 H24B 108.2 . .
O24 C25 O25 123.0(4) . .
O24 C25 C24 120.0(4) . .
O25 C25 C24 116.9(4) . .
O27 C26 O26 125.0(3) . .
O27 C26 C23 120.6(3) . .
O26 C26 C23 114.3(2) . .
N3 Co1 N3 180.00(17) 5_655 .
N3 Co1 N2 89.52(12) 5_655 5_655
N3 Co1 N2 90.48(12) . 5_655
N3 Co1 N2 90.48(12) 5_655 .
N3 Co1 N2 89.52(12) . .
N2 Co1 N2 180.0(2) 5_655 .
N3 Co1 N1 91.78(10) 5_655 .
N3 Co1 N1 88.22(10) . .
N2 Co1 N1 89.29(12) 5_655 .
N2 Co1 N1 90.71(12) . .
N3 Co1 N1 88.22(10) 5_655 5_655
N3 Co1 N1 91.78(10) . 5_655
N2 Co1 N1 90.71(12) 5_655 5_655
N2 Co1 N1 89.29(12) . 5_655
N1 Co1 N1 180.0(2) . 5_655
N8 Co2 N4 88.17(15) . .
N8 Co2 N6 88.71(13) . .
N4 Co2 N6 89.51(12) . .
N8 Co2 N7 90.63(14) . .
N4 Co2 N7 178.80(14) . .
N6 Co2 N7 90.44(12) . .
N8 Co2 N5 177.36(15) . .
N4 Co2 N5 89.49(13) . .
N6 Co2 N5 92.49(11) . .
N7 Co2 N5 91.71(12) . .
N8 Co2 N9 90.58(15) . .
N4 Co2 N9 90.54(14) . .
N6 Co2 N9 179.29(13) . .
N7 Co2 N9 89.49(14) . .
N5 Co2 N9 88.22(13) . .
Co1 N1 H1A 109.5 . .
Co1 N1 H1B 109.5 . .
H1A N1 H1B 109.5 . .
Co1 N1 H1C 109.5 . .
H1A N1 H1C 109.5 . .
H1B N1 H1C 109.5 . .
Co1 N2 H2A 109.5 . .
Co1 N2 H2B 109.5 . .
H2A N2 H2B 109.5 . .
Co1 N2 H2C 109.5 . .
H2A N2 H2C 109.5 . .
H2B N2 H2C 109.5 . .
Co1 N3 H3A 109.2 . .
Co1 N3 H3B 109.5 . .
H3A N3 H3B 109.5 . .
Co1 N3 H3C 109.7 . .
H3A N3 H3C 109.5 . .
H3B N3 H3C 109.5 . .
Co2 N4 H4A 109.5 . .
Co2 N4 H4B 109.5 . .
H4A N4 H4B 109.5 . .
Co2 N4 H4C 109.5 . .
H4A N4 H4C 109.5 . .
H4B N4 H4C 109.5 . .
Co2 N5 H5A 109.5 . .
Co2 N5 H5B 109.5 . .
H5A N5 H5B 109.5 . .
Co2 N5 H5C 109.5 . .
H5A N5 H5C 109.5 . .
H5B N5 H5C 109.5 . .
Co2 N6 H6A 109.5 . .
Co2 N6 H6B 109.5 . .
H6A N6 H6B 109.5 . .
Co2 N6 H6C 109.5 . .
H6A N6 H6C 109.5 . .
H6B N6 H6C 109.5 . .
Co2 N7 H7A 109.5 . .
Co2 N7 H7B 109.5 . .
H7A N7 H7B 109.5 . .
Co2 N7 H7C 109.5 . .
H7A N7 H7C 109.5 . .
H7B N7 H7C 109.5 . .
Co2 N8 H8A 109.4 . .
Co2 N8 H8B 109.5 . .
H8A N8 H8B 109.5 . .
Co2 N8 H8C 109.6 . .
H8A N8 H8C 109.5 . .
H8B N8 H8C 109.5 . .
Co2 N9 H9A 109.5 . .
Co2 N9 H9B 109.5 . .
H9A N9 H9B 109.5 . .
Co2 N9 H9C 109.5 . .
H9A N9 H9C 109.5 . .
H9B N9 H9C 109.5 . .
Ti1 O1 Ti2 137.29(10) . .
Ti1 O1 O1W 107.43(9) . .
Ti2 O1 O1W 112.53(9) . .
Ti2 O2 Ti2 133.40(15) . 2_655
Ti2 O2 O7W 113.30(7) . .
Ti2 O2 O7W 113.30(7) 2_655 .
Ti1 O3 Ti2 131.90(10) . 2_655
Ti1 O3 O4W 115.53(11) . .
Ti2 O3 O4W 111.55(11) 2_655 .
Ti1 O4 Ti1 128.03(12) 2_655 .
Ti1 O4 O2W 115.98(6) 2_655 .
Ti1 O4 O2W 115.98(6) . .
C11 O11 H3C 121.9 . .
C11 O11 Ti1 132.04(17) . .
H3C O11 Ti1 101.3 . .
C11 O12 O5W 127.0(2) . .
C13 O13 Ti1 116.05(14) . .
C15 O15 O8W 118.4(4) . .
C15 O15 O9W 134.8(4) . .
O8W O15 O9W 106.8(2) . .
C16 O16 Ti1 112.83(16) . .
C21 O21 Ti2 131.1(2) . .
C21 O22 H8A 119.1 . .
C21 O22 O10W 123.2(4) . .
H8A O22 O10W 115.0 . .
C23 O23 Ti2 117.17(17) . .
C25 O25 O1W 114.2(3) . .
C26 O26 Ti2 113.4(2) . .
C26 O27 O3W 107.9(3) . .
O25 O1W O1 102.25(11) . .
O4 O2W O6W 128.13(14) . .
O11W O4W O3 126.5(3) . .
O15 O8W O13W 86.7(5) . .
O12W O10W O22 151.8(6) . .
O13W O12W O10W 165(2) 8 .
O12W O13W O8W 95.5(15) 8_456 .
O1 Ti1 O3 96.10(8) . .
O1 Ti1 O13 98.67(8) . .
O3 Ti1 O13 98.61(8) . .
O1 Ti1 O4 96.54(7) . .
O3 Ti1 O4 93.01(7) . .
O13 Ti1 O4 159.72(8) . .
O1 Ti1 O16 171.18(8) . .
O3 Ti1 O16 92.26(8) . .
O13 Ti1 O16 77.24(7) . .
O4 Ti1 O16 85.79(7) . .
O1 Ti1 O11 90.30(8) . .
O3 Ti1 O11 173.00(8) . .
O13 Ti1 O11 83.16(7) . .
O4 Ti1 O11 83.43(7) . .
O16 Ti1 O11 81.50(8) . .
O2 Ti2 O1 94.92(8) . .
O2 Ti2 O23 97.11(9) . .
O1 Ti2 O23 99.73(8) . .
O2 Ti2 O3 96.59(7) . 2_655
O1 Ti2 O3 94.22(8) . 2_655
O23 Ti2 O3 159.49(8) . 2_655
O2 Ti2 O26 170.97(9) . .
O1 Ti2 O26 93.14(8) . .
O23 Ti2 O26 77.49(8) . .
O3 Ti2 O26 86.85(8) 2_655 .
O2 Ti2 O21 88.87(8) . .
O1 Ti2 O21 174.79(9) . .
O23 Ti2 O21 83.31(8) . .
O3 Ti2 O21 81.77(8) 2_655 .
O26 Ti2 O21 83.34(9) . .

loop_
_geom_bond_atom_site_label_1
_geom_bond_atom_site_label_2
_geom_bond_distance
_geom_bond_site_symmetry_2
C11 O12 1.241(4) .
C11 O11 1.278(3) .
C11 C12 1.517(4) .
C12 C13 1.524(4) .
C12 H12A 0.9700 .
C12 H12B 0.9700 .
C13 O13 1.416(3) .
C13 C14 1.535(3) .
C13 C16 1.544(3) .
C14 C15 1.512(5) .
C14 H14A 0.9700 .
C14 H14B 0.9700 .
C15 O14 1.177(6) .
C15 O15 1.280(7) .
C16 O17 1.229(3) .
C16 O16 1.279(3) .
C21 O22 1.240(4) .
C21 O21 1.264(4) .
C21 C22 1.522(4) .
C22 C23 1.536(4) .
C22 H22A 0.9700 .
C22 H22B 0.9700 .
C23 O23 1.401(3) .
C23 C26 1.535(5) .
C23 C24 1.544(4) .
C24 C25 1.518(5) .
C24 H24A 0.9700 .
C24 H24B 0.9700 .
C25 O24 1.226(5) .
C25 O25 1.260(5) .
C26 O27 1.242(4) .
C26 O26 1.277(4) .
Co1 N3 1.940(2) 5_655
Co1 N3 1.940(2) .
Co1 N2 1.951(3) 5_655
Co1 N2 1.951(3) .
Co1 N1 1.964(2) .
Co1 N1 1.964(2) 5_655
Co2 N8 1.951(3) .
Co2 N4 1.954(3) .
Co2 N6 1.957(3) .
Co2 N7 1.960(3) .
Co2 N5 1.961(2) .
Co2 N9 1.981(3) .
N1 H1A 0.8900 .
N1 H1B 0.8900 .
N1 H1C 0.8900 .
N2 H2A 0.8900 .
N2 H2B 0.8900 .
N2 H2C 0.8900 .
N3 H3A 0.8900 .
N3 H3B 0.8900 .
N3 H3C 0.8900 .
N4 H4A 0.8900 .
N4 H4B 0.8900 .
N4 H4C 0.8900 .
N5 H5A 0.8900 .
N5 H5B 0.8900 .
N5 H5C 0.8900 .
N6 H6A 0.8900 .
N6 H6B 0.8900 .
N6 H6C 0.8900 .
N7 H7A 0.8900 .
N7 H7B 0.8900 .
N7 H7C 0.8900 .
N8 H8A 0.8900 .
N8 H8B 0.8900 .
N8 H8C 0.8900 .
N9 H9A 0.8900 .
N9 H9B 0.8900 .
N9 H9C 0.8900 .
O1 Ti1 1.8158(17) .
O1 Ti2 1.8699(17) .
O1 O1W 3.026(3) .
O2 Ti2 1.8548(11) .
O2 Ti2 1.8548(11) 2_655
O2 O7W 2.840(7) .
O3 Ti1 1.8708(18) .
O3 Ti2 1.9698(18) 2_655
O3 O4W 2.862(4) .
O4 Ti1 2.0045(11) 2_655
O4 Ti1 2.0045(11) .
O4 O2W 2.679(4) .
O11 Ti1 2.1406(19) .
O12 O5W 2.719(4) .
O13 Ti1 1.9116(17) .
O15 O8W 2.681(8) .
O15 O9W 2.911(9) .
O16 Ti1 2.1275(18) .
O21 Ti2 2.145(2) .
O22 O10W 2.808(10) .
O23 Ti2 1.8751(18) .
O25 O1W 2.738(4) .
O26 Ti2 2.110(2) .
O27 O3W 2.824(5) .
O2W O6W 2.835(5) .
O4W O11W 2.789(13) .
O8W O13W 2.838(16) .
O10W O12W 2.731(19) .
Ti2 O3 1.9698(18) 2_655

loop_
_geom_hbond_atom_site_label_D
_geom_hbond_atom_site_label_H
_geom_hbond_atom_site_label_A
_geom_hbond_distance_DH
_geom_hbond_distance_HA
_geom_hbond_distance_DA
_geom_hbond_angle_DHA
_geom_hbond_site_symmetry_A
N9 H9C O24 0.89 2.29 2.948(5) 131.2 2_655
N9 H9B O1W 0.89 2.14 3.032(4) 174.2 8_556
N8 H8C O13W 0.89 2.22 2.907(17) 134.0 3
N8 H8B O17 0.89 2.15 2.864(4) 137.0 3
N8 H8A O22 0.89 2.02 2.900(5) 167.7 .
N7 H7C O17 0.89 2.32 3.080(4) 143.0 3
N7 H7B O25 0.89 2.14 3.030(4) 177.0 8_556
N7 H7A O9W 0.89 2.27 3.114(6) 157.4 2_655
N6 H6C O15 0.89 2.59 3.221(6) 128.4 2_655
N6 H6C O9W 0.89 2.39 3.229(6) 156.4 2_655
N6 H6B O13 0.89 2.04 2.926(3) 173.4 2_655
N6 H6A O21 0.89 2.07 2.955(3) 172.2 .
N5 H5C O13 0.89 2.12 2.982(3) 162.8 2_655
N5 H5B O25 0.89 2.23 3.107(4) 168.7 8_556
N5 H5A O24 0.89 2.06 2.922(4) 162.0 2_655
N4 H4C O21 0.89 2.40 3.219(4) 153.2 .
N4 H4B O24 0.89 2.48 3.198(5) 138.0 2_655
N4 H4B O23 0.89 2.26 2.925(4) 131.4 2_655
N4 H4A O13W 0.89 2.36 3.158(17) 149.8 3
N4 H4A O12W 0.89 2.11 3.004(16) 179.3 6_566
N3 H3C O11 0.89 2.06 2.949(3) 177.1 .
N3 H3B O16 0.89 2.19 3.064(3) 165.7 2_655
N3 H3A O26 0.89 2.28 3.090(3) 151.5 .
N2 H2C O3W 0.89 2.11 2.987(4) 166.9 .
N2 H2B O4W 0.89 2.31 3.185(5) 167.3 2_655
N2 H2A O11 0.89 2.52 3.381(3) 161.5 5_655
N2 H2A O12 0.89 2.45 3.037(4) 124.3 5_655
N1 H1C O12 0.89 2.12 3.004(4) 173.3 .
N1 H1B O3W 0.89 2.20 3.009(5) 150.8 .
N1 H1A O17 0.89 2.56 3.187(3) 128.5 6
N1 H1A O16 0.89 2.17 3.051(3) 171.4 6
